data_7007339
loop_
_publ_author_name
'Shi, Weifeng'
'Shafaei-Fallah, Maryam'
'Anson, Christopher E.'
'Rothenberger, Alexander'

_publ_section_title
;
 Metal thiophosphonates and related compounds: an emerging area of
 supramolecular coordination chemistry.
;
_journal_issue 26
_journal_name_full 'Dalton transactions (Cambridge, England : 2003)'
_journal_page_first 3257
_journal_page_last 3262
_journal_paper_doi 10.1039/b603764j
_journal_year 2006
_chemical_formula_sum 'C15 H26 K O4 P S2'
_chemical_formula_weight 404.55
_chemical_name_systematic
;
?
;
_space_group_IT_number 14
_symmetry_cell_setting monoclinic
_symmetry_space_group_name_Hall '-P 2yn'
_symmetry_space_group_name_H-M 'P 1 21/n 1'
_atom_sites_solution_hydrogens geom
_atom_sites_solution_primary direct
_atom_sites_solution_secondary difmap
_audit_creation_method SHELXL-97
_cell_angle_alpha 90.00
_cell_angle_beta 106.174(7)
_cell_angle_gamma 90.00
_cell_formula_units_Z 4
_cell_length_a 10.6833(9)
_cell_length_b 10.9392(8)
_cell_length_c 17.6407(14)
_cell_measurement_reflns_used 5000
_cell_measurement_temperature 150(2)
_cell_measurement_theta_max 50
_cell_measurement_theta_min 4
_cell_volume 1980.0(3)
_computing_cell_refinement 'kuma ccd'
_computing_data_collection 'kuma ccd'
_computing_data_reduction 'kuma ccd'
_computing_molecular_graphics 'SHELXL-97 (Sheldrick, 1997)'
_computing_publication_material 'SHELXL-97 (Sheldrick, 1997)'
_computing_structure_refinement 'SHELXL-97 (Sheldrick, 1997)'
_computing_structure_solution 'SHELXS-97 (Sheldrick, 1990)'
_diffrn_ambient_temperature 150(2)
_diffrn_detector_area_resol_mean 6.67
_diffrn_measured_fraction_theta_full 0.997
_diffrn_measured_fraction_theta_max 0.689
_diffrn_measurement_device_type 'stoe stadi 4'
_diffrn_measurement_method rotation
_diffrn_radiation_monochromator graphite
_diffrn_radiation_source 'fine-focus sealed tube'
_diffrn_radiation_type MoK\a
_diffrn_radiation_wavelength 0.71073
_diffrn_reflns_av_R_equivalents 0.0885
_diffrn_reflns_av_sigmaI/netI 0.0525
_diffrn_reflns_limit_h_max 14
_diffrn_reflns_limit_h_min -13
_diffrn_reflns_limit_k_max 12
_diffrn_reflns_limit_k_min -14
_diffrn_reflns_limit_l_max 21
_diffrn_reflns_limit_l_min -22
_diffrn_reflns_number 15474
_diffrn_reflns_theta_full 25.00
_diffrn_reflns_theta_max 32.05
_diffrn_reflns_theta_min 3.73
_exptl_absorpt_coefficient_mu 0.574
_exptl_absorpt_correction_type none
_exptl_crystal_colour colourless
_exptl_crystal_density_diffrn 1.357
_exptl_crystal_density_method 'not measured'
_exptl_crystal_description block
_exptl_crystal_F_000 856
_exptl_crystal_size_max 0.50
_exptl_crystal_size_mid 0.50
_exptl_crystal_size_min 0.40
_refine_diff_density_max 1.289
_refine_diff_density_min -0.737
_refine_diff_density_rms 0.165
_refine_ls_extinction_method none
_refine_ls_goodness_of_fit_ref 1.146
_refine_ls_hydrogen_treatment constr
_refine_ls_matrix_type full
_refine_ls_number_parameters 214
_refine_ls_number_reflns 4755
_refine_ls_number_restraints 0
_refine_ls_restrained_S_all 1.146
_refine_ls_R_factor_all 0.0597
_refine_ls_R_factor_gt 0.0488
_refine_ls_shift/su_max 0.001
_refine_ls_shift/su_mean 0.000
_refine_ls_structure_factor_coef Fsqd
_refine_ls_weighting_details 'calc w=1/[\s^2^(Fo^2^)+(0.1030P)^2^+0.0000P] where P=(Fo^2^+2Fc^2^)/3'
_refine_ls_weighting_scheme calc
_refine_ls_wR_factor_gt 0.1402
_refine_ls_wR_factor_ref 0.1637
_reflns_number_gt 3914
_reflns_number_total 4755
_reflns_threshold_expression >2sigma(I)
_cod_data_source_file b603764j.txt
_cod_data_source_block 6
_cod_original_sg_symbol_H-M P2(1)/n
_cod_database_code 7007339

loop_
_symmetry_equiv_pos_as_xyz
'x, y, z'
'-x+1/2, y+1/2, -z+1/2'
'-x, -y, -z'
'x-1/2, -y-1/2, z-1/2'

loop_
_atom_site_label
_atom_site_type_symbol
_atom_site_fract_x
_atom_site_fract_y
_atom_site_fract_z
_atom_site_U_iso_or_equiv
_atom_site_adp_type
_atom_site_occupancy
_atom_site_symmetry_multiplicity
_atom_site_calc_flag
_atom_site_refinement_flags
_atom_site_disorder_assembly
_atom_site_disorder_group
P1 P 0.57943(5) 0.31741(5) 0.40624(3) 0.01908(16) Uani 1 1 d . . .
S1 S 0.62745(5) 0.33368(5) 0.52257(3) 0.02300(16) Uani 1 1 d . . .
K1 K 0.32678(5) 0.37310(4) 0.51781(3) 0.02560(16) Uani 1 1 d . . .
O1 O 0.42707(15) 0.35320(14) 0.37836(9) 0.0230(3) Uani 1 1 d . . .
O2 O 0.59833(17) -0.21516(14) 0.34402(9) 0.0286(4) Uani 1 1 d . . .
C1 C 0.5839(2) 0.15741(19) 0.38168(12) 0.0208(4) Uani 1 1 d . . .
C3 C 0.5093(2) -0.0473(2) 0.39287(12) 0.0234(4) Uani 1 1 d . . .
H3A H 0.4535 -0.1021 0.4098 0.028 Uiso 1 1 calc R . .
C5 C 0.6752(2) -0.0115(2) 0.32631(13) 0.0253(5) Uani 1 1 d . . .
H5A H 0.7325 -0.0408 0.2978 0.030 Uiso 1 1 calc R . .
O4 O 0.0733(2) 0.34557(19) 0.53938(13) 0.0462(5) Uani 1 1 d . . .
O3 O 0.1672(2) 0.16229(19) 0.45086(13) 0.0473(5) Uani 1 1 d . . .
C6 C 0.6683(2) 0.1119(2) 0.34143(13) 0.0248(5) Uani 1 1 d . . .
H6A H 0.7228 0.1671 0.3237 0.030 Uiso 1 1 calc R . .
C15 C 0.0179(3) 0.4060(3) 0.5940(2) 0.0524(8) Uani 1 1 d . . .
H15A H -0.0711 0.4320 0.5669 0.079 Uiso 1 1 calc R . .
H15B H 0.0707 0.4777 0.6157 0.079 Uiso 1 1 calc R . .
H15C H 0.0160 0.3498 0.6369 0.079 Uiso 1 1 calc R . .
C13 C 0.0366(3) 0.2058(3) 0.4342(2) 0.0545(8) Uani 1 1 d . . .
H13A H -0.0232 0.1406 0.4066 0.065 Uiso 1 1 calc R . .
H13B H 0.0262 0.2765 0.3979 0.065 Uiso 1 1 calc R . .
C2 C 0.5041(2) 0.0751(2) 0.40687(13) 0.0237(4) Uani 1 1 d . . .
H2A H 0.4452 0.1048 0.4342 0.028 Uiso 1 1 calc R . .
C11 C 0.3605(3) 0.5076(2) 0.27585(15) 0.0394(6) Uani 1 1 d . . .
H11A H 0.3496 0.5620 0.3177 0.059 Uiso 1 1 calc R . .
H11B H 0.2955 0.5279 0.2262 0.059 Uiso 1 1 calc R . .
H11C H 0.4481 0.5180 0.2695 0.059 Uiso 1 1 calc R . .
C10 C 0.2080(3) 0.3544(4) 0.30594(18) 0.0519(8) Uani 1 1 d . . .
H10A H 0.1878 0.4166 0.3407 0.078 Uiso 1 1 calc R . .
H10B H 0.2043 0.2731 0.3286 0.078 Uiso 1 1 calc R . .
H10C H 0.1444 0.3591 0.2539 0.078 Uiso 1 1 calc R . .
C14 C -0.0019(3) 0.2432(3) 0.5050(2) 0.0490(7) Uani 1 1 d . . .
H14A H -0.0957 0.2644 0.4902 0.059 Uiso 1 1 calc R . .
H14B H 0.0129 0.1751 0.5434 0.059 Uiso 1 1 calc R . .
C4 C 0.5972(2) -0.09172(19) 0.35344(12) 0.0222(4) Uani 1 1 d . . .
C7 C 0.6682(3) -0.2599(2) 0.29155(15) 0.0342(6) Uani 1 1 d . . .
H7A H 0.6512 -0.3475 0.2826 0.051 Uiso 1 1 calc R . .
H7B H 0.7617 -0.2466 0.3149 0.051 Uiso 1 1 calc R . .
H7C H 0.6395 -0.2162 0.2412 0.051 Uiso 1 1 calc R . .
C12 C 0.1776(3) 0.0351(3) 0.46057(18) 0.0456(7) Uani 1 1 d . . .
H12A H 0.1299 -0.0051 0.4114 0.068 Uiso 1 1 calc R . .
H12B H 0.1407 0.0103 0.5032 0.068 Uiso 1 1 calc R . .
H12C H 0.2696 0.0113 0.4739 0.068 Uiso 1 1 calc R . .
C9 C 0.3698(3) 0.2881(2) 0.23798(14) 0.0352(6) Uani 1 1 d . . .
H9A H 0.3585 0.2040 0.2540 0.053 Uiso 1 1 calc R . .
H9B H 0.4596 0.2994 0.2354 0.053 Uiso 1 1 calc R . .
H9C H 0.3093 0.3038 0.1859 0.053 Uiso 1 1 calc R . .
C8 C 0.3422(2) 0.3763(2) 0.29767(13) 0.0297(5) Uani 1 1 d . . .
S2 S 0.68646(6) 0.41126(5) 0.35205(3) 0.02874(18) Uani 1 1 d . . .

loop_
_atom_site_aniso_label
_atom_site_aniso_U_11
_atom_site_aniso_U_22
_atom_site_aniso_U_33
_atom_site_aniso_U_23
_atom_site_aniso_U_13
_atom_site_aniso_U_12
P1 0.0223(3) 0.0142(3) 0.0213(3) -0.00041(18) 0.0069(2) -0.00074(17)
S1 0.0241(3) 0.0227(3) 0.0209(3) -0.00153(19) 0.0040(2) -0.00177(18)
K1 0.0265(3) 0.0220(3) 0.0296(3) -0.00075(17) 0.0099(2) -0.00201(16)
O1 0.0224(8) 0.0242(8) 0.0208(7) 0.0017(6) 0.0036(6) 0.0039(6)
O2 0.0418(10) 0.0161(8) 0.0319(8) -0.0007(6) 0.0168(7) 0.0005(6)
C1 0.0246(10) 0.0172(9) 0.0203(10) 0.0007(8) 0.0060(8) -0.0025(7)
C3 0.0283(11) 0.0200(10) 0.0235(10) -0.0002(8) 0.0098(8) -0.0055(8)
C5 0.0306(12) 0.0206(11) 0.0277(10) -0.0010(8) 0.0129(9) 0.0013(8)
O4 0.0320(10) 0.0429(11) 0.0648(14) 0.0014(10) 0.0156(10) -0.0073(8)
O3 0.0325(11) 0.0435(12) 0.0616(13) 0.0060(9) 0.0059(9) -0.0088(8)
C6 0.0269(11) 0.0206(10) 0.0301(11) 0.0017(8) 0.0134(9) -0.0002(8)
C15 0.0393(17) 0.0520(19) 0.071(2) 0.0006(16) 0.0248(15) -0.0026(13)
C13 0.0341(16) 0.0553(19) 0.065(2) 0.0029(16) -0.0016(14) -0.0046(13)
C2 0.0258(11) 0.0222(11) 0.0259(11) -0.0029(8) 0.0116(9) -0.0021(8)
C11 0.0533(17) 0.0303(13) 0.0293(12) 0.0035(10) 0.0026(11) 0.0105(11)
C10 0.0271(15) 0.087(2) 0.0375(15) 0.0136(15) 0.0027(12) 0.0079(14)
C14 0.0300(14) 0.0539(19) 0.0608(18) 0.0045(14) 0.0091(13) -0.0129(12)
C4 0.0280(11) 0.0161(10) 0.0214(10) -0.0003(7) 0.0053(8) 0.0012(8)
C7 0.0545(16) 0.0182(11) 0.0359(12) -0.0004(9) 0.0226(11) 0.0054(10)
C12 0.0442(16) 0.0392(16) 0.0488(16) 0.0010(12) 0.0052(13) -0.0106(12)
C9 0.0451(15) 0.0301(12) 0.0241(11) -0.0024(10) -0.0009(10) -0.0034(10)
C8 0.0310(13) 0.0333(13) 0.0207(11) 0.0021(9) 0.0007(9) 0.0057(9)
S2 0.0369(3) 0.0198(3) 0.0349(3) -0.0006(2) 0.0188(3) -0.0045(2)

loop_
_atom_type_symbol
_atom_type_description
_atom_type_scat_dispersion_real
_atom_type_scat_dispersion_imag
_atom_type_scat_source
C C 0.0033 0.0016 'International Tables Vol C Tables 4.2.6.8 and 6.1.1.4'
H H 0.0000 0.0000 'International Tables Vol C Tables 4.2.6.8 and 6.1.1.4'
O O 0.0106 0.0060 'International Tables Vol C Tables 4.2.6.8 and 6.1.1.4'
P P 0.1023 0.0942 'International Tables Vol C Tables 4.2.6.8 and 6.1.1.4'
S S 0.1246 0.1234 'International Tables Vol C Tables 4.2.6.8 and 6.1.1.4'
K K 0.2009 0.2494 'International Tables Vol C Tables 4.2.6.8 and 6.1.1.4'

loop_
_geom_angle_atom_site_label_1
_geom_angle_atom_site_label_2
_geom_angle_atom_site_label_3
_geom_angle
_geom_angle_site_symmetry_1
_geom_angle_site_symmetry_3
_geom_angle_publ_flag
O1 P1 C1 104.72(9) . . ?
O1 P1 S2 113.48(6) . . ?
C1 P1 S2 109.30(7) . . ?
O1 P1 S1 104.03(6) . . ?
C1 P1 S1 108.61(7) . . ?
S2 P1 S1 115.98(3) . . ?
O1 P1 K1 92.12(6) . 3_666 ?
C1 P1 K1 163.09(7) . 3_666 ?
S2 P1 K1 63.96(2) . 3_666 ?
S1 P1 K1 64.77(2) . 3_666 ?
O1 P1 K1 46.98(5) . . ?
C1 P1 K1 110.42(7) . . ?
S2 P1 K1 139.30(3) . . ?
S1 P1 K1 57.72(2) . . ?
K1 P1 K1 79.903(15) 3_666 . ?
P1 S1 K1 90.94(3) . . ?
P1 S1 K1 82.92(2) . 3_666 ?
K1 S1 K1 94.007(18) . 3_666 ?
O4 K1 O2 82.84(6) . 3_656 ?
O4 K1 O3 60.06(6) . . ?
O2 K1 O3 82.13(5) 3_656 . ?
O4 K1 O1 132.96(6) . . ?
O2 K1 O1 125.09(4) 3_656 . ?
O3 K1 O1 84.90(6) . . ?
O4 K1 S1 163.66(5) . . ?
O2 K1 S1 81.91(4) 3_656 . ?
O3 K1 S1 111.80(5) . . ?
O1 K1 S1 54.60(3) . . ?
O4 K1 S2 76.00(5) . 3_666 ?
O2 K1 S2 84.12(3) 3_656 3_666 ?
O3 K1 S2 135.15(5) . 3_666 ?
O1 K1 S2 136.34(4) . 3_666 ?
S1 K1 S2 108.14(2) . 3_666 ?
O4 K1 S1 109.23(5) . 3_666 ?
O2 K1 S1 136.34(4) 3_656 3_666 ?
O3 K1 S1 140.77(5) . 3_666 ?
O1 K1 S1 77.59(3) . 3_666 ?
S1 K1 S1 85.993(18) . 3_666 ?
S2 K1 S1 60.264(16) 3_666 3_666 ?
O4 K1 P1 102.77(5) . 3_666 ?
O2 K1 P1 104.95(4) 3_656 3_666 ?
O3 K1 P1 160.99(5) . 3_666 ?
O1 K1 P1 104.26(3) . 3_666 ?
S1 K1 P1 86.856(17) . 3_666 ?
S2 K1 P1 32.207(14) 3_666 3_666 ?
S1 K1 P1 32.308(13) 3_666 3_666 ?
O4 K1 P1 152.62(5) . . ?
O2 K1 P1 105.59(4) 3_656 . ?
O3 K1 P1 94.75(5) . . ?
O1 K1 P1 23.53(3) . . ?
S1 K1 P1 31.335(13) . . ?
S2 K1 P1 130.073(19) 3_666 . ?
S1 K1 P1 82.925(16) 3_666 . ?
P1 K1 P1 100.098(15) 3_666 . ?
O4 K1 K1 150.74(5) . 3_666 ?
O2 K1 K1 114.22(4) 3_656 3_666 ?
O3 K1 K1 142.08(5) . 3_666 ?
O1 K1 K1 57.46(3) . 3_666 ?
S1 K1 K1 44.072(13) . 3_666 ?
S2 K1 K1 82.108(17) 3_666 3_666 ?
S1 K1 K1 41.922(12) 3_666 3_666 ?
P1 K1 K1 51.241(12) 3_666 3_666 ?
P1 K1 K1 48.857(12) . 3_666 ?
C8 O1 P1 129.08(15) . . ?
C8 O1 K1 121.42(13) . . ?
P1 O1 K1 109.50(7) . . ?
C4 O2 C7 116.30(17) . . ?
C4 O2 K1 119.74(12) . 3_656 ?
C7 O2 K1 105.55(13) . 3_656 ?
C6 C1 C2 118.3(2) . . ?
C6 C1 P1 122.35(16) . . ?
C2 C1 P1 119.29(16) . . ?
C2 C3 C4 119.73(19) . . ?
C6 C5 C4 118.9(2) . . ?
C14 O4 C15 111.3(2) . . ?
C14 O4 K1 118.28(18) . . ?
C15 O4 K1 128.99(18) . . ?
C12 O3 C13 113.4(2) . . ?
C12 O3 K1 135.86(17) . . ?
C13 O3 K1 104.36(18) . . ?
C5 C6 C1 121.8(2) . . ?
O3 C13 C14 113.9(3) . . ?
C3 C2 C1 121.1(2) . . ?
O4 C14 C13 108.9(3) . . ?
O2 C4 C5 124.1(2) . . ?
O2 C4 C3 115.73(19) . . ?
C5 C4 C3 120.19(19) . . ?
O1 C8 C10 103.0(2) . . ?
O1 C8 C11 108.59(19) . . ?
C10 C8 C11 111.8(2) . . ?
O1 C8 C9 111.92(19) . . ?
C10 C8 C9 110.0(2) . . ?
C11 C8 C9 111.3(2) . . ?
P1 S2 K1 83.83(3) . 3_666 ?

loop_
_geom_bond_atom_site_label_1
_geom_bond_atom_site_label_2
_geom_bond_distance
_geom_bond_site_symmetry_2
_geom_bond_publ_flag
P1 O1 1.6121(16) . ?
P1 C1 1.807(2) . ?
P1 S2 1.9708(8) . ?
P1 S1 1.9799(7) . ?
P1 K1 3.6762(7) 3_666 ?
P1 K1 3.8066(8) . ?
S1 K1 3.2188(8) . ?
S1 K1 3.3510(7) 3_666 ?
K1 O4 2.854(2) . ?
K1 O2 2.9121(17) 3_656 ?
K1 O3 2.915(2) . ?
K1 O1 2.9521(16) . ?
K1 S2 3.3221(7) 3_666 ?
K1 S1 3.3510(7) 3_666 ?
K1 P1 3.6761(7) 3_666 ?
K1 K1 4.8060(10) 3_666 ?
O1 C8 1.481(3) . ?
O2 C4 1.361(2) . ?
O2 C7 1.427(3) . ?
O2 K1 2.9121(17) 3_656 ?
C1 C6 1.386(3) . ?
C1 C2 1.395(3) . ?
C3 C2 1.366(3) . ?
C3 C4 1.403(3) . ?
C5 C6 1.383(3) . ?
C5 C4 1.384(3) . ?
O4 C14 1.412(4) . ?
O4 C15 1.426(4) . ?
O3 C12 1.402(4) . ?
O3 C13 1.425(4) . ?
C13 C14 1.478(5) . ?
C11 C8 1.514(4) . ?
C10 C8 1.500(4) . ?
C9 C8 1.517(3) . ?
S2 K1 3.3221(8) 3_666 ?
